data_7131566
loop_
_publ_author_name
'Hindle, Alexandra'
'Baj, Krzysztof'
'Iggo, Jonathan A.'
'Cox, Daniel J.'
'Pask, Christopher M.'
'Nelson, Adam'
'Marsden, Stephen P.'

_publ_section_title
;
 Modular synthesis of bicyclic twisted amides and anilines.
;
_journal_issue 41
_journal_name_full 'Chemical communications (Cambridge, England)'
_journal_page_first 6239
_journal_page_last 6242
_journal_paper_doi 10.1039/d3cc01470c
_journal_volume 59
_journal_year 2023
_chemical_formula_moiety 'C17 H22 N2 O3'
_chemical_formula_sum 'C17 H22 N2 O3'
_chemical_formula_weight 302.36
_space_group_crystal_system monoclinic
_space_group_IT_number 14
_space_group_name_Hall '-P 2ybc'
_space_group_name_H-M_alt 'P 1 21/c 1'
_atom_sites_solution_hydrogens geom
_atom_sites_solution_primary dual
_audit_creation_date 2022-04-11
_audit_creation_method
;
Olex2 1.5
(compiled 2021.12.09 svn.r5202d8cf for OlexSys, GUI svn.r6439)
;
_audit_update_record
;
2022-07-26 deposited with the CCDC.	2023-04-17 downloaded from the CCDC.
;
_cell_angle_alpha 90
_cell_angle_beta 95.407(7)
_cell_angle_gamma 90
_cell_formula_units_Z 4
_cell_length_a 12.1041(10)
_cell_length_b 11.5162(9)
_cell_length_c 10.8177(8)
_cell_measurement_reflns_used 2571
_cell_measurement_temperature 100.01(10)
_cell_measurement_theta_max 28.9060
_cell_measurement_theta_min 2.5780
_cell_volume 1501.2(2)
_computing_cell_refinement 'CrysAlisPro 1.171.41.93a (Rigaku OD, 2020)'
_computing_data_collection 'CrysAlisPro 1.171.41.93a (Rigaku OD, 2020)'
_computing_data_reduction 'CrysAlisPro 1.171.41.93a (Rigaku OD, 2020)'
_computing_molecular_graphics 'Olex2 1.5 (Dolomanov et al., 2009)'
_computing_publication_material 'Olex2 1.5 (Dolomanov et al., 2009)'
_computing_structure_refinement 'SHELXL 2014/7 (Sheldrick, 2015)'
_computing_structure_solution 'SHELXT  (Sheldrick, 2015)'
_diffrn_ambient_environment N~2~
_diffrn_ambient_temperature 100.01(10)
_diffrn_detector 'CCD plate'
_diffrn_detector_area_resol_mean 5.3095
_diffrn_detector_type Atlas
_diffrn_measured_fraction_theta_full 0.999
_diffrn_measured_fraction_theta_max 0.850
_diffrn_measurement_details
;
List of Runs (angles in degrees, time in seconds):

  # Type    Start    End  Width  t~exp~   \w     \q     \k     \f   Frames
#--------------------------------------------------------------------------
  1  \w    -11.00  81.00   1.00   30.00    --    9.30  37.00-150.00   92
  2  \w    -44.00  -2.00   1.00   30.00    --    9.30 -19.00-120.00   42
  3  \w    -69.00  -7.00   1.00   30.00    --   -9.92 -57.00-180.00   62
;
_diffrn_measurement_device 'four-circle diffractometer'
_diffrn_measurement_device_type 'SuperNova, Dual, Cu at home/near, Atlas'
_diffrn_measurement_method '\w scans'
_diffrn_orient_matrix_type 'CrysAlisPro convention (1999,Acta A55,543-557)'
_diffrn_orient_matrix_UB_11 -0.0104072000
_diffrn_orient_matrix_UB_12 0.0596843000
_diffrn_orient_matrix_UB_13 0.0101858000
_diffrn_orient_matrix_UB_21 0.0502006000
_diffrn_orient_matrix_UB_22 0.0038865000
_diffrn_orient_matrix_UB_23 0.0392975000
_diffrn_orient_matrix_UB_31 0.0289494000
_diffrn_orient_matrix_UB_32 0.0146842000
_diffrn_orient_matrix_UB_33 -0.0518470000
_diffrn_radiation_monochromator mirror
_diffrn_radiation_probe x-ray
_diffrn_radiation_type 'Mo K\a'
_diffrn_radiation_wavelength 0.71073
_diffrn_reflns_av_R_equivalents 0.0392
_diffrn_reflns_av_unetI/netI 0.0672
_diffrn_reflns_Laue_measured_fraction_full 0.999
_diffrn_reflns_Laue_measured_fraction_max 0.850
_diffrn_reflns_limit_h_max 12
_diffrn_reflns_limit_h_min -16
_diffrn_reflns_limit_k_max 15
_diffrn_reflns_limit_k_min -12
_diffrn_reflns_limit_l_max 14
_diffrn_reflns_limit_l_min -14
_diffrn_reflns_number 8357
_diffrn_reflns_point_group_measured_fraction_full 0.999
_diffrn_reflns_point_group_measured_fraction_max 0.850
_diffrn_reflns_theta_full 25.242
_diffrn_reflns_theta_max 29.501
_diffrn_reflns_theta_min 2.589
_diffrn_source 'micro-focus sealed X-ray tube'
_diffrn_source_type 'SuperNova (Mo) X-ray Source'
_exptl_absorpt_coefficient_mu 0.092
_exptl_absorpt_correction_T_max 1.000
_exptl_absorpt_correction_T_min 0.645
_exptl_absorpt_correction_type gaussian
_exptl_absorpt_process_details
;
CrysAlisPro 1.171.41.93a (Rigaku Oxford Diffraction, 2020)
Numerical absorption correction based on gaussian integration over
a multifaceted crystal model
Empirical absorption correction using spherical harmonics,
implemented in SCALE3 ABSPACK scaling algorithm.
;
_exptl_crystal_colour colourless
_exptl_crystal_colour_primary colourless
_exptl_crystal_density_diffrn 1.338
_exptl_crystal_description irregular
_exptl_crystal_F_000 648
_exptl_crystal_size_max 0.25
_exptl_crystal_size_mid 0.15
_exptl_crystal_size_min 0.09
_refine_diff_density_max 0.287
_refine_diff_density_min -0.272
_refine_diff_density_rms 0.060
_refine_ls_extinction_method none
_refine_ls_goodness_of_fit_ref 1.087
_refine_ls_hydrogen_treatment constr
_refine_ls_matrix_type full
_refine_ls_number_parameters 199
_refine_ls_number_reflns 3554
_refine_ls_number_restraints 0
_refine_ls_restrained_S_all 1.087
_refine_ls_R_factor_all 0.0913
_refine_ls_R_factor_gt 0.0628
_refine_ls_shift/su_max 0.000
_refine_ls_shift/su_mean 0.000
_refine_ls_structure_factor_coef Fsqd
_refine_ls_weighting_details 'w=1/[\s^2^(Fo^2^)+(0.0425P)^2^+0.7387P] where P=(Fo^2^+2Fc^2^)/3'
_refine_ls_weighting_scheme calc
_refine_ls_wR_factor_gt 0.1184
_refine_ls_wR_factor_ref 0.1305
_reflns_Friedel_coverage 0.000
_reflns_number_gt 2669
_reflns_number_total 3554
_reflns_threshold_expression 'I > 2\s(I)'
_cod_data_source_file d3cc01470c2.cif
_cod_data_source_block ah_5_7_p
_cod_depositor_comments 'Adding full bibliography for 7131566.cif.'
_cod_database_code 7131566
_shelx_shelxl_version_number 2014/7
_chemical_oxdiff_formula C17H22N2O3
_shelx_space_group_comment
;
The symmetry employed for this shelxl refinement is uniquely defined
by the following loop, which should always be used as a source of
symmetry information in preference to the above space-group names.
They are only intended as comments.
;
_shelx_estimated_absorpt_t_max 0.992
_shelx_estimated_absorpt_t_min 0.977
_olex2_refinement_description
;
1. Fixed Uiso
 At 1.2 times of:
  All C(H) groups, All C(H,H) groups
2.a Ternary CH refined with riding coordinates:
 C5(H5)
2.b Secondary CH2 refined with riding coordinates:
 C1(H1A,H1B), C2(H2A,H2B), C3(H3A,H3B), C4(H4A,H4B), C6(H6A,H6B), C8(H8A,H8B),
 C9(H9A,H9B), C11(H11A,H11B)
2.c Aromatic/amide H refined with riding coordinates:
 C13(H13), C14(H14), C15(H15), C16(H16), C17(H17)
;
_olex2_date_sample_data_collection 2022-04-11
_olex2_submission_special_instructions 'No special instructions were received'
_oxdiff_exptl_absorpt_empirical_details
;
Empirical correction (ABSPACK) includes:
- Absorption correction using spherical harmonics
- Frame scaling
;
_oxdiff_exptl_absorpt_empirical_full_max 1.146
_oxdiff_exptl_absorpt_empirical_full_min 0.899

loop_
_space_group_symop_operation_xyz
'x, y, z'
'-x, y+1/2, -z+1/2'
'-x, -y, -z'
'x, -y-1/2, z-1/2'

loop_
_atom_site_label
_atom_site_type_symbol
_atom_site_fract_x
_atom_site_fract_y
_atom_site_fract_z
_atom_site_U_iso_or_equiv
_atom_site_adp_type
_atom_site_occupancy
_atom_site_site_symmetry_order
_atom_site_calc_flag
_atom_site_refinement_flags_posn
_atom_site_refinement_flags_adp
_atom_site_refinement_flags_occupancy
_atom_site_disorder_assembly
_atom_site_disorder_group
O1 O 0.95180(13) 0.74895(13) 0.70996(13) 0.0222(4) Uani 1 1 d . . . . .
O2 O 0.54272(12) 0.70581(12) 0.27002(13) 0.0177(3) Uani 1 1 d . . . . .
O3 O 0.57192(11) 0.89017(11) 0.33561(12) 0.0139(3) Uani 1 1 d . . . . .
N1 N 0.89731(14) 0.62122(15) 0.55667(15) 0.0147(4) Uani 1 1 d . . . . .
N2 N 0.69178(14) 0.75087(14) 0.40717(15) 0.0129(4) Uani 1 1 d . . . . .
C1 C 0.91108(17) 0.51894(18) 0.63809(18) 0.0174(5) Uani 1 1 d . . . . .
H1A H 0.9679 0.5362 0.7075 0.021 Uiso 1 1 calc R U . . .
H1B H 0.9384 0.4532 0.5905 0.021 Uiso 1 1 calc R U . . .
C2 C 0.80404(18) 0.4830(2) 0.69085(19) 0.0210(5) Uani 1 1 d . . . . .
H2A H 0.7860 0.5423 0.7522 0.025 Uiso 1 1 calc R U . . .
H2B H 0.8175 0.4089 0.7361 0.025 Uiso 1 1 calc R U . . .
C3 C 0.70233(18) 0.46744(19) 0.5963(2) 0.0200(5) Uani 1 1 d . . . . .
H3A H 0.7224 0.4152 0.5293 0.024 Uiso 1 1 calc R U . . .
H3B H 0.6427 0.4292 0.6381 0.024 Uiso 1 1 calc R U . . .
C4 C 0.65739(17) 0.58100(18) 0.5382(2) 0.0184(5) Uani 1 1 d . . . . .
H4A H 0.6632 0.6417 0.6033 0.022 Uiso 1 1 calc R U . . .
H4B H 0.5776 0.5703 0.5114 0.022 Uiso 1 1 calc R U . . .
C5 C 0.71491(16) 0.62573(17) 0.42687(18) 0.0131(4) Uani 1 1 d . . . . .
H5 H 0.6800 0.5843 0.3519 0.016 Uiso 1 1 calc R U . . .
C6 C 0.83877(16) 0.60051(18) 0.43389(17) 0.0137(4) Uani 1 1 d . . . . .
H6A H 0.8495 0.5184 0.4106 0.016 Uiso 1 1 calc R U . . .
H6B H 0.8723 0.6497 0.3724 0.016 Uiso 1 1 calc R U . . .
C7 C 0.91111(17) 0.73009(18) 0.60303(19) 0.0164(4) Uani 1 1 d . . . . .
C8 C 0.87003(17) 0.82809(18) 0.51711(19) 0.0174(4) Uani 1 1 d . . . . .
H8A H 0.8999 0.8172 0.4358 0.021 Uiso 1 1 calc R U . . .
H8B H 0.8993 0.9025 0.5523 0.021 Uiso 1 1 calc R U . . .
C9 C 0.74312(16) 0.83550(17) 0.49683(18) 0.0144(4) Uani 1 1 d . . . . .
H9A H 0.7124 0.8236 0.5776 0.017 Uiso 1 1 calc R U . . .
H9B H 0.7222 0.9147 0.4676 0.017 Uiso 1 1 calc R U . . .
C10 C 0.59739(16) 0.77575(17) 0.33342(17) 0.0127(4) Uani 1 1 d . . . . .
C11 C 0.46199(16) 0.91815(18) 0.28062(18) 0.0151(4) Uani 1 1 d . . . . .
H11A H 0.4486 0.8782 0.1995 0.018 Uiso 1 1 calc R U . . .
H11B H 0.4569 1.0028 0.2654 0.018 Uiso 1 1 calc R U . . .
C12 C 0.37380(17) 0.88249(17) 0.36271(18) 0.0137(4) Uani 1 1 d . . . . .
C13 C 0.26465(17) 0.86799(18) 0.31188(19) 0.0165(4) Uani 1 1 d . . . . .
H13 H 0.2470 0.8781 0.2251 0.020 Uiso 1 1 calc R U . . .
C14 C 0.18114(18) 0.83902(18) 0.38591(19) 0.0189(5) Uani 1 1 d . . . . .
H14 H 0.1070 0.8298 0.3500 0.023 Uiso 1 1 calc R U . . .
C15 C 0.20660(18) 0.82351(18) 0.5132(2) 0.0187(5) Uani 1 1 d . . . . .
H15 H 0.1498 0.8043 0.5646 0.022 Uiso 1 1 calc R U . . .
C16 C 0.31513(18) 0.83622(18) 0.56413(18) 0.0169(4) Uani 1 1 d . . . . .
H16 H 0.3329 0.8248 0.6507 0.020 Uiso 1 1 calc R U . . .
C17 C 0.39834(17) 0.86554(17) 0.48985(18) 0.0150(4) Uani 1 1 d . . . . .
H17 H 0.4725 0.8741 0.5259 0.018 Uiso 1 1 calc R U . . .

loop_
_atom_site_aniso_label
_atom_site_aniso_U_11
_atom_site_aniso_U_22
_atom_site_aniso_U_33
_atom_site_aniso_U_23
_atom_site_aniso_U_13
_atom_site_aniso_U_12
O1 0.0218(8) 0.0258(8) 0.0176(8) -0.0044(6) -0.0053(6) 0.0042(7)
O2 0.0168(8) 0.0145(7) 0.0203(7) -0.0035(6) -0.0057(6) 0.0003(6)
O3 0.0114(7) 0.0115(7) 0.0181(7) 0.0013(6) -0.0026(5) 0.0015(6)
N1 0.0116(8) 0.0183(9) 0.0139(8) 0.0014(7) 0.0004(7) 0.0027(7)
N2 0.0134(8) 0.0092(8) 0.0154(8) -0.0007(7) -0.0021(6) 0.0008(7)
C1 0.0173(11) 0.0199(11) 0.0145(10) 0.0031(8) -0.0005(8) 0.0045(9)
C2 0.0226(12) 0.0225(12) 0.0184(10) 0.0059(9) 0.0045(9) 0.0043(10)
C3 0.0183(11) 0.0174(11) 0.0248(11) 0.0039(9) 0.0054(9) -0.0005(9)
C4 0.0140(10) 0.0174(11) 0.0244(11) 0.0021(9) 0.0044(8) 0.0018(9)
C5 0.0129(10) 0.0101(10) 0.0157(10) -0.0019(8) -0.0025(8) 0.0012(8)
C6 0.0151(10) 0.0153(11) 0.0105(9) -0.0016(8) 0.0000(7) 0.0048(8)
C7 0.0096(10) 0.0217(12) 0.0180(10) -0.0035(9) 0.0020(8) 0.0014(9)
C8 0.0151(10) 0.0157(11) 0.0208(11) -0.0030(9) -0.0015(8) -0.0025(9)
C9 0.0133(10) 0.0119(10) 0.0172(10) -0.0016(8) -0.0030(8) -0.0011(8)
C10 0.0131(10) 0.0129(10) 0.0127(9) 0.0014(8) 0.0039(8) 0.0006(8)
C11 0.0138(10) 0.0127(10) 0.0179(10) 0.0028(8) -0.0038(8) 0.0045(8)
C12 0.0162(10) 0.0072(9) 0.0174(10) -0.0014(8) -0.0003(8) 0.0020(8)
C13 0.0173(11) 0.0146(10) 0.0165(10) -0.0009(8) -0.0039(8) 0.0033(9)
C14 0.0131(10) 0.0180(11) 0.0246(11) -0.0046(9) -0.0029(8) 0.0014(9)
C15 0.0172(11) 0.0160(11) 0.0235(11) -0.0024(9) 0.0050(9) 0.0010(9)
C16 0.0200(11) 0.0159(11) 0.0146(10) -0.0032(8) -0.0001(8) 0.0016(9)
C17 0.0144(10) 0.0114(10) 0.0183(10) -0.0020(8) -0.0036(8) 0.0018(8)

loop_
_atom_type_symbol
_atom_type_description
_atom_type_scat_dispersion_real
_atom_type_scat_dispersion_imag
_atom_type_scat_source
C C 0.0033 0.0016 'International Tables Vol C Tables 4.2.6.8 and 6.1.1.4'
H H 0.0000 0.0000 'International Tables Vol C Tables 4.2.6.8 and 6.1.1.4'
N N 0.0061 0.0033 'International Tables Vol C Tables 4.2.6.8 and 6.1.1.4'
O O 0.0106 0.0060 'International Tables Vol C Tables 4.2.6.8 and 6.1.1.4'

loop_
_exptl_crystal_face_index_h
_exptl_crystal_face_index_k
_exptl_crystal_face_index_l
_exptl_crystal_face_perp_dist
15 1 -9 0.0290
-15 -1 9 0.0595
-8 -13 -6 0.1044
8 13 6 0.1044
9 -11 7 0.0649
-9 11 -7 0.0649
5 -5 13 0.0766
-5 5 -13 0.0766

loop_
_geom_angle_atom_site_label_1
_geom_angle_atom_site_label_2
_geom_angle_atom_site_label_3
_geom_angle
_geom_angle_site_symmetry_1
_geom_angle_site_symmetry_3
_geom_angle_publ_flag
C10 O3 C11 114.40(15) . . ?
C6 N1 C1 115.49(16) . . ?
C7 N1 C1 121.09(17) . . ?
C7 N1 C6 121.24(17) . . ?
C9 N2 C5 119.21(16) . . ?
C10 N2 C5 115.24(16) . . ?
C10 N2 C9 121.75(16) . . ?
N1 C1 H1A 109.0 . . ?
N1 C1 H1B 109.0 . . ?
N1 C1 C2 112.95(17) . . ?
H1A C1 H1B 107.8 . . ?
C2 C1 H1A 109.0 . . ?
C2 C1 H1B 109.0 . . ?
C1 C2 H2A 108.3 . . ?
C1 C2 H2B 108.3 . . ?
C1 C2 C3 116.09(17) . . ?
H2A C2 H2B 107.4 . . ?
C3 C2 H2A 108.3 . . ?
C3 C2 H2B 108.3 . . ?
C2 C3 H3A 108.8 . . ?
C2 C3 H3B 108.8 . . ?
H3A C3 H3B 107.7 . . ?
C4 C3 C2 113.94(18) . . ?
C4 C3 H3A 108.8 . . ?
C4 C3 H3B 108.8 . . ?
C3 C4 H4A 108.3 . . ?
C3 C4 H4B 108.3 . . ?
C3 C4 C5 116.07(16) . . ?
H4A C4 H4B 107.4 . . ?
C5 C4 H4A 108.3 . . ?
C5 C4 H4B 108.3 . . ?
N2 C5 C4 110.25(15) . . ?
N2 C5 H5 106.8 . . ?
N2 C5 C6 111.42(16) . . ?
C4 C5 H5 106.8 . . ?
C6 C5 C4 114.45(16) . . ?
C6 C5 H5 106.8 . . ?
N1 C6 C5 113.85(15) . . ?
N1 C6 H6A 108.8 . . ?
N1 C6 H6B 108.8 . . ?
C5 C6 H6A 108.8 . . ?
C5 C6 H6B 108.8 . . ?
H6A C6 H6B 107.7 . . ?
O1 C7 N1 122.33(19) . . ?
O1 C7 C8 121.53(19) . . ?
N1 C7 C8 116.11(18) . . ?
C7 C8 H8A 108.9 . . ?
C7 C8 H8B 108.9 . . ?
C7 C8 C9 113.30(17) . . ?
H8A C8 H8B 107.7 . . ?
C9 C8 H8A 108.9 . . ?
C9 C8 H8B 108.9 . . ?
N2 C9 C8 114.38(16) . . ?
N2 C9 H9A 108.7 . . ?
N2 C9 H9B 108.7 . . ?
C8 C9 H9A 108.7 . . ?
C8 C9 H9B 108.7 . . ?
H9A C9 H9B 107.6 . . ?
O2 C10 O3 122.89(18) . . ?
O2 C10 N2 125.08(18) . . ?
O3 C10 N2 112.00(17) . . ?
O3 C11 H11A 109.2 . . ?
O3 C11 H11B 109.2 . . ?
O3 C11 C12 111.90(15) . . ?
H11A C11 H11B 107.9 . . ?
C12 C11 H11A 109.2 . . ?
C12 C11 H11B 109.2 . . ?
C13 C12 C11 119.86(18) . . ?
C13 C12 C17 118.63(18) . . ?
C17 C12 C11 121.50(18) . . ?
C12 C13 H13 119.5 . . ?
C14 C13 C12 121.09(19) . . ?
C14 C13 H13 119.5 . . ?
C13 C14 H14 120.2 . . ?
C13 C14 C15 119.7(2) . . ?
C15 C14 H14 120.2 . . ?
C14 C15 H15 120.2 . . ?
C16 C15 C14 119.55(19) . . ?
C16 C15 H15 120.2 . . ?
C15 C16 H16 119.7 . . ?
C15 C16 C17 120.57(19) . . ?
C17 C16 H16 119.7 . . ?
C12 C17 H17 119.8 . . ?
C16 C17 C12 120.45(19) . . ?
C16 C17 H17 119.8 . . ?

loop_
_geom_bond_atom_site_label_1
_geom_bond_atom_site_label_2
_geom_bond_distance
_geom_bond_site_symmetry_2
_geom_bond_publ_flag
O1 C7 1.233(2) . ?
O2 C10 1.213(2) . ?
O3 C10 1.354(2) . ?
O3 C11 1.442(2) . ?
N1 C1 1.471(3) . ?
N1 C6 1.465(2) . ?
N1 C7 1.355(3) . ?
N2 C5 1.480(3) . ?
N2 C9 1.471(2) . ?
N2 C10 1.361(3) . ?
C1 H1A 0.9900 . ?
C1 H1B 0.9900 . ?
C1 C2 1.521(3) . ?
C2 H2A 0.9900 . ?
C2 H2B 0.9900 . ?
C2 C3 1.535(3) . ?
C3 H3A 0.9900 . ?
C3 H3B 0.9900 . ?
C3 C4 1.529(3) . ?
C4 H4A 0.9900 . ?
C4 H4B 0.9900 . ?
C4 C5 1.536(3) . ?
C5 H5 1.0000 . ?
C5 C6 1.522(3) . ?
C6 H6A 0.9900 . ?
C6 H6B 0.9900 . ?
C7 C8 1.516(3) . ?
C8 H8A 0.9900 . ?
C8 H8B 0.9900 . ?
C8 C9 1.533(3) . ?
C9 H9A 0.9900 . ?
C9 H9B 0.9900 . ?
C11 H11A 0.9900 . ?
C11 H11B 0.9900 . ?
C11 C12 1.508(3) . ?
C12 C13 1.392(3) . ?
C12 C17 1.393(3) . ?
C13 H13 0.9500 . ?
C13 C14 1.388(3) . ?
C14 H14 0.9500 . ?
C14 C15 1.394(3) . ?
C15 H15 0.9500 . ?
C15 C16 1.384(3) . ?
C16 H16 0.9500 . ?
C16 C17 1.388(3) . ?
C17 H17 0.9500 . ?

loop_
_geom_torsion_atom_site_label_1
_geom_torsion_atom_site_label_2
_geom_torsion_atom_site_label_3
_geom_torsion_atom_site_label_4
_geom_torsion
_geom_torsion_site_symmetry_1
_geom_torsion_site_symmetry_2
_geom_torsion_site_symmetry_3
_geom_torsion_site_symmetry_4
_geom_torsion_publ_flag
O1 C7 C8 C9 -106.6(2) . . . . ?
O3 C11 C12 C13 -159.72(17) . . . . ?
O3 C11 C12 C17 21.5(3) . . . . ?
N1 C1 C2 C3 51.5(3) . . . . ?
N1 C7 C8 C9 71.4(2) . . . . ?
N2 C5 C6 N1 82.8(2) . . . . ?
C1 N1 C6 C5 94.5(2) . . . . ?
C1 N1 C7 O1 11.4(3) . . . . ?
C1 N1 C7 C8 -166.68(17) . . . . ?
C1 C2 C3 C4 -69.9(2) . . . . ?
C2 C3 C4 C5 83.7(2) . . . . ?
C3 C4 C5 N2 -160.72(18) . . . . ?
C3 C4 C5 C6 -34.2(3) . . . . ?
C4 C5 C6 N1 -43.1(2) . . . . ?
C5 N2 C9 C8 55.6(2) . . . . ?
C5 N2 C10 O2 -11.8(3) . . . . ?
C5 N2 C10 O3 169.99(15) . . . . ?
C6 N1 C1 C2 -74.1(2) . . . . ?
C6 N1 C7 O1 173.81(18) . . . . ?
C6 N1 C7 C8 -4.2(3) . . . . ?
C7 N1 C1 C2 89.3(2) . . . . ?
C7 N1 C6 C5 -68.9(2) . . . . ?
C7 C8 C9 N2 -79.1(2) . . . . ?
C9 N2 C5 C4 70.8(2) . . . . ?
C9 N2 C5 C6 -57.4(2) . . . . ?
C9 N2 C10 O2 -169.62(17) . . . . ?
C9 N2 C10 O3 12.1(2) . . . . ?
C10 O3 C11 C12 73.9(2) . . . . ?
C10 N2 C5 C4 -87.7(2) . . . . ?
C10 N2 C5 C6 144.13(16) . . . . ?
C10 N2 C9 C8 -147.43(18) . . . . ?
C11 O3 C10 O2 13.9(2) . . . . ?
C11 O3 C10 N2 -167.79(15) . . . . ?
C11 C12 C13 C14 -177.83(18) . . . . ?
C11 C12 C17 C16 178.01(18) . . . . ?
C12 C13 C14 C15 -0.3(3) . . . . ?
C13 C12 C17 C16 -0.8(3) . . . . ?
C13 C14 C15 C16 -0.5(3) . . . . ?
C14 C15 C16 C17 0.7(3) . . . . ?
C15 C16 C17 C12 -0.1(3) . . . . ?
C17 C12 C13 C14 1.0(3) . . . . ?

loop_
_exptl_oxdiff_crystal_face_indexfrac_h
_exptl_oxdiff_crystal_face_indexfrac_k
_exptl_oxdiff_crystal_face_indexfrac_l
_exptl_oxdiff_crystal_face_x
_exptl_oxdiff_crystal_face_y
_exptl_oxdiff_crystal_face_z
14.7456 1.1138 -8.8112 -0.1767 0.3983 0.9001
-14.5973 -0.7102 9.0643 0.2019 -0.3794 -0.9030
-8.1474 -12.6028 -5.5702 -0.7241 -0.6769 -0.1321
8.1474 12.6028 5.5702 0.7241 0.6769 0.1321
9.2062 -11.2222 6.5198 -0.6992 0.6748 -0.2363
-9.2062 11.2222 -6.5198 0.6992 -0.6748 0.2363
4.5423 -5.1726 13.4311 -0.2192 0.7357 -0.6408
-4.5423 5.1726 -13.4311 0.2192 -0.7357 0.6408
